data_7061302
loop_
_publ_author_name
'Griffiths, Kieran'
'Halcovitch, Nathan R.'
'Griffin, John M.'

_publ_section_title
;
 Crystalline azobenzene composites as photochemical phase-change materials
;
_journal_issue 9
_journal_name_full 'New Journal of Chemistry'
_journal_page_first 4057
_journal_page_last 4061
_journal_paper_doi 10.1039/D2NJ00755J
_journal_volume 46
_journal_year 2022
_chemical_formula_moiety 'C13 H12 N2 O'
_chemical_formula_sum 'C13 H12 N2 O'
_chemical_formula_weight 212.25
_space_group_crystal_system orthorhombic
_space_group_IT_number 33
_space_group_name_Hall 'P 2c -2n'
_space_group_name_H-M_alt 'P n a 21'
_atom_sites_solution_hydrogens geom
_atom_sites_solution_primary dual
_audit_creation_date 2021-08-04
_audit_creation_method
;
Olex2 1.5
(compiled 2021.07.19 svn.r715e62df for OlexSys, GUI svn.r6383)
;
_audit_update_record
;
2021-09-10 deposited with the CCDC.	2022-02-15 downloaded from the CCDC.
;
_cell_angle_alpha 90
_cell_angle_beta 90
_cell_angle_gamma 90
_cell_formula_units_Z 4
_cell_length_a 12.6139(3)
_cell_length_b 12.3565(4)
_cell_length_c 7.4286(2)
_cell_measurement_reflns_used 5186
_cell_measurement_temperature 290.00(10)
_cell_measurement_theta_max 75.5440
_cell_measurement_theta_min 4.9960
_cell_volume 1157.85(6)
_computing_cell_refinement 'CrysAlisPro 1.171.41.93a (Rigaku OD, 2020)'
_computing_data_collection 'CrysAlisPro 1.171.41.93a (Rigaku OD, 2020)'
_computing_data_reduction 'CrysAlisPro 1.171.41.93a (Rigaku OD, 2020)'
_computing_molecular_graphics 'Olex2 1.5 (Dolomanov et al., 2009)'
_computing_publication_material 'Olex2 1.5 (Dolomanov et al., 2009)'
_computing_structure_refinement 'SHELXL 2014/6 (Sheldrick, 2015)'
_computing_structure_solution 'SHELXT 2014/4 (Sheldrick, 2014)'
_diffrn_ambient_environment air
_diffrn_ambient_temperature 290.00(10)
_diffrn_detector 'CCD plate'
_diffrn_detector_area_resol_mean 5.2282
_diffrn_detector_type AtlasS2
_diffrn_measured_fraction_theta_full 1.000
_diffrn_measured_fraction_theta_max 0.995
_diffrn_measurement_details
;
List of Runs (angles in degrees, time in seconds):

  # Type    Start    End  Width  t~exp~   \w     \q     \k     \f   Frames
#--------------------------------------------------------------------------
  1  \w    -87.00  -6.00   1.00    4.00    --  -42.28 125.00  30.00   81
  2  \w   -112.00 -16.00   1.00    4.00    --  -42.28 -57.00 120.00   96
  3  \w    -69.00  28.00   1.00    4.00    --  -42.28  57.00 -90.00   97
  4  \w     61.00 146.00   1.00   16.00    --  111.00 178.00 150.00   85
  5  \w    103.00 178.00   1.00   16.00    --  111.00  77.00  90.00   75
  6  \w     87.00 178.00   1.00   16.00    --  111.00  45.00 -30.00   91
  7  \w     40.00 135.00   1.00   16.00    --  111.00 -45.00  60.00   95
  8  \w    104.00 178.00   1.00   16.00    --  111.00 111.00 120.00   74
  9  \w     61.00 146.00   1.00   16.00    --  111.00 178.00 120.00   85
 10  \w     83.00 178.00   1.00   16.00    --  111.00  61.00-120.00   95
 11  \w     87.00 178.00   1.00   16.00    --  111.00  30.00 -60.00   91
 12  \w    103.00 178.00   1.00   16.00    --  111.00  77.00-180.00   75
 13  \w   -112.00 -16.00   1.00    4.00    --  -42.28 -57.00   0.00   96
 14  \w   -115.00 -20.00   1.00    4.00    --  -42.28 -38.00 150.00   95
 15  \w   -112.00 -16.00   1.00    4.00    --  -42.28 -57.00-120.00   96
;
_diffrn_measurement_device 'four-circle diffractometer'
_diffrn_measurement_device_type 'SuperNova, Dual, Cu at home/near, AtlasS2'
_diffrn_measurement_method '\w scans'
_diffrn_orient_matrix_type 'CrysAlisPro convention (1999,Acta A55,543-557)'
_diffrn_orient_matrix_UB_11 -0.0422608000
_diffrn_orient_matrix_UB_12 -0.0772611000
_diffrn_orient_matrix_UB_13 0.1073151000
_diffrn_orient_matrix_UB_21 -0.0750105000
_diffrn_orient_matrix_UB_22 0.1623944000
_diffrn_orient_matrix_UB_23 0.0113935000
_diffrn_orient_matrix_UB_31 -0.0864934000
_diffrn_orient_matrix_UB_32 -0.1032900000
_diffrn_orient_matrix_UB_33 -0.0626162000
_diffrn_radiation_monochromator mirror
_diffrn_radiation_probe x-ray
_diffrn_radiation_type 'Cu K\a'
_diffrn_radiation_wavelength 1.54184
_diffrn_reflns_av_R_equivalents 0.0167
_diffrn_reflns_av_unetI/netI 0.0114
_diffrn_reflns_Laue_measured_fraction_full 1.000
_diffrn_reflns_Laue_measured_fraction_max 0.995
_diffrn_reflns_limit_h_max 15
_diffrn_reflns_limit_h_min -13
_diffrn_reflns_limit_k_max 15
_diffrn_reflns_limit_k_min -15
_diffrn_reflns_limit_l_max 9
_diffrn_reflns_limit_l_min -9
_diffrn_reflns_number 8938
_diffrn_reflns_point_group_measured_fraction_full 0.981
_diffrn_reflns_point_group_measured_fraction_max 0.966
_diffrn_reflns_theta_full 67.684
_diffrn_reflns_theta_max 76.079
_diffrn_reflns_theta_min 5.010
_diffrn_source 'micro-focus sealed X-ray tube'
_diffrn_source_type 'SuperNova (Cu) X-ray Source'
_exptl_absorpt_coefficient_mu 0.631
_exptl_absorpt_correction_T_max 1.00000
_exptl_absorpt_correction_T_min 0.76234
_exptl_absorpt_correction_type multi-scan
_exptl_absorpt_process_details
;
CrysAlisPro 1.171.41.93a (Rigaku Oxford Diffraction, 2020)
Empirical absorption correction using spherical harmonics,
implemented in SCALE3 ABSPACK scaling algorithm.
;
_exptl_crystal_colour orange
_exptl_crystal_colour_primary orange
_exptl_crystal_density_diffrn 1.218
_exptl_crystal_description plate
_exptl_crystal_F_000 448
_exptl_crystal_recrystallization_method 'Re-crystallisation from solvent: methanol'
_exptl_crystal_size_max 0.1
_exptl_crystal_size_mid 0.08
_exptl_crystal_size_min 0.02
_refine_diff_density_max 0.098
_refine_diff_density_min -0.082
_refine_diff_density_rms 0.021
_refine_ls_abs_structure_details
;
 Flack x determined using 922 quotients [(I+)-(I-)]/[(I+)+(I-)]
 (Parsons, Flack and Wagner, Acta Cryst. B69 (2013) 249-259).
;
_refine_ls_abs_structure_Flack 0.09(10)
_refine_ls_extinction_coef 0.0040(6)
_refine_ls_extinction_expression Fc^*^=kFc[1+0.001xFc^2^\l^3^/sin(2\q)]^-1/4^
_refine_ls_extinction_method SHELXL
_refine_ls_goodness_of_fit_ref 1.073
_refine_ls_hydrogen_treatment constr
_refine_ls_matrix_type full
_refine_ls_number_parameters 147
_refine_ls_number_reflns 2351
_refine_ls_number_restraints 1
_refine_ls_restrained_S_all 1.073
_refine_ls_R_factor_all 0.0360
_refine_ls_R_factor_gt 0.0333
_refine_ls_shift/su_max 0.001
_refine_ls_shift/su_mean 0.000
_refine_ls_structure_factor_coef Fsqd
_refine_ls_weighting_details 'w=1/[\s^2^(Fo^2^)+(0.0562P)^2^+0.0503P] where P=(Fo^2^+2Fc^2^)/3'
_refine_ls_weighting_scheme calc
_refine_ls_wR_factor_gt 0.1000
_refine_ls_wR_factor_ref 0.1033
_reflns_Friedel_coverage 0.800
_reflns_Friedel_fraction_full 0.959
_reflns_Friedel_fraction_max 0.933
_reflns_number_gt 2153
_reflns_number_total 2351
_reflns_threshold_expression 'I > 2\s(I)'
_cod_data_source_file d2nj00755j2.cif
_cod_data_source_block jg153_6_290_00
_cod_depositor_comments 'Adding full bibliography for 7061294--7061305.cif.'
_cod_database_code 7061302
_shelxl_version_number 2014/6
_chemical_oxdiff_formula 'C13 H12 N2 O1'
_shelx_space_group_comment
;
The symmetry employed for this shelxl refinement is uniquely defined
by the following loop, which should always be used as a source of
symmetry information in preference to the above space-group names.
They are only intended as comments.
;
_shelx_estimated_absorpt_t_max 0.987
_shelx_estimated_absorpt_t_min 0.940
_olex2_refinement_description
;
1. Fixed Uiso
 At 1.2 times of:
  All C(H) groups
 At 1.5 times of:
  All C(H,H,H) groups
2.a Aromatic/amide H refined with riding coordinates:
 C2(H2), C3(H3), C5(H5), C6(H6), C8(H8), C9(H9), C10(H10), C11(H11), C12(H12)
2.b Idealised Me refined as rotating group:
 C13(H13A,H13B,H13C)
;
_olex2_exptl_crystal_mounting_method 'mounted on a Mitegen loop'
_olex2_submission_special_instructions 'No special instructions were received'
_oxdiff_exptl_absorpt_empirical_details
;
Empirical correction (ABSPACK) includes:
- Absorption correction using spherical harmonics
- Frame scaling
;
_oxdiff_exptl_absorpt_empirical_full_max 1.329
_oxdiff_exptl_absorpt_empirical_full_min 0.690

loop_
_space_group_symop_operation_xyz
'x, y, z'
'-x, -y, z+1/2'
'x+1/2, -y+1/2, z'
'-x+1/2, y+1/2, z+1/2'

loop_
_atom_site_label
_atom_site_type_symbol
_atom_site_fract_x
_atom_site_fract_y
_atom_site_fract_z
_atom_site_U_iso_or_equiv
_atom_site_adp_type
_atom_site_occupancy
_atom_site_site_symmetry_order
_atom_site_calc_flag
_atom_site_refinement_flags_posn
_atom_site_refinement_flags_adp
_atom_site_refinement_flags_occupancy
_atom_site_disorder_assembly
_atom_site_disorder_group
O1 O 0.27113(13) 0.88444(14) 0.5366(2) 0.0898(5) Uani 1 1 d . . . . .
N1 N 0.35365(14) 0.44559(15) 0.4597(2) 0.0749(5) Uani 1 1 d . . . . .
N2 N 0.43403(12) 0.41089(14) 0.5334(2) 0.0712(4) Uani 1 1 d . . . . .
C1 C 0.33538(14) 0.55824(17) 0.4841(3) 0.0665(5) Uani 1 1 d . . . . .
C2 C 0.24931(17) 0.6007(2) 0.3933(3) 0.0786(6) Uani 1 1 d . . . . .
H2 H 0.2077 0.5558 0.3217 0.094 Uiso 1 1 calc R U . . .
C3 C 0.22441(15) 0.7095(2) 0.4081(3) 0.0773(6) Uani 1 1 d . . . . .
H3 H 0.1660 0.7376 0.3475 0.093 Uiso 1 1 calc R U . . .
C4 C 0.28680(15) 0.77618(17) 0.5134(2) 0.0702(5) Uani 1 1 d . . . . .
C5 C 0.37265(16) 0.73329(19) 0.6060(3) 0.0773(5) Uani 1 1 d . . . . .
H5 H 0.4142 0.7780 0.6779 0.093 Uiso 1 1 calc R U . . .
C6 C 0.39648(15) 0.62607(18) 0.5923(3) 0.0737(5) Uani 1 1 d . . . . .
H6 H 0.4538 0.5980 0.6556 0.088 Uiso 1 1 calc R U . . .
C7 C 0.44984(15) 0.29688(16) 0.5107(2) 0.0679(5) Uani 1 1 d . . . . .
C8 C 0.53764(17) 0.25441(19) 0.5944(3) 0.0811(6) Uani 1 1 d . . . . .
H8 H 0.5827 0.2995 0.6591 0.097 Uiso 1 1 calc R U . . .
C9 C 0.5593(2) 0.1452(2) 0.5829(4) 0.0995(8) Uani 1 1 d . . . . .
H9 H 0.6187 0.1169 0.6402 0.119 Uiso 1 1 calc R U . . .
C10 C 0.4935(3) 0.0783(2) 0.4872(5) 0.1019(8) Uani 1 1 d . . . . .
H10 H 0.5082 0.0047 0.4790 0.122 Uiso 1 1 calc R U . . .
C11 C 0.4055(2) 0.1206(2) 0.4032(4) 0.0993(8) Uani 1 1 d . . . . .
H11 H 0.3607 0.0752 0.3384 0.119 Uiso 1 1 calc R U . . .
C12 C 0.38317(18) 0.2290(2) 0.4143(3) 0.0825(6) Uani 1 1 d . . . . .
H12 H 0.3235 0.2570 0.3572 0.099 Uiso 1 1 calc R U . . .
C13 C 0.1783(2) 0.9314(2) 0.4694(5) 0.1063(9) Uani 1 1 d . . . . .
H13A H 0.1777 0.9258 0.3405 0.159 Uiso 1 1 calc R U . . .
H13B H 0.1758 1.0063 0.5036 0.159 Uiso 1 1 calc R U . . .
H13C H 0.1179 0.8944 0.5179 0.159 Uiso 1 1 calc R U . . .

loop_
_atom_site_aniso_label
_atom_site_aniso_U_11
_atom_site_aniso_U_22
_atom_site_aniso_U_33
_atom_site_aniso_U_23
_atom_site_aniso_U_13
_atom_site_aniso_U_12
O1 0.0889(10) 0.0960(11) 0.0844(11) -0.0090(9) -0.0095(8) 0.0207(8)
N1 0.0733(10) 0.0896(12) 0.0616(9) 0.0012(8) -0.0063(8) -0.0047(8)
N2 0.0675(9) 0.0881(11) 0.0581(8) -0.0016(8) -0.0034(7) -0.0011(8)
C1 0.0624(9) 0.0844(12) 0.0527(9) 0.0028(9) -0.0003(7) -0.0028(8)
C2 0.0696(11) 0.1006(14) 0.0657(11) -0.0012(11) -0.0120(10) -0.0069(10)
C3 0.0621(10) 0.1058(15) 0.0638(11) 0.0077(11) -0.0074(9) 0.0079(10)
C4 0.0669(10) 0.0882(13) 0.0554(10) 0.0001(9) 0.0059(9) 0.0075(9)
C5 0.0714(11) 0.0919(14) 0.0684(12) -0.0109(11) -0.0123(10) 0.0037(10)
C6 0.0657(10) 0.0932(14) 0.0620(11) -0.0033(10) -0.0115(9) 0.0065(9)
C7 0.0730(10) 0.0772(11) 0.0534(9) -0.0002(9) 0.0059(8) -0.0061(8)
C8 0.0838(12) 0.0861(13) 0.0735(12) 0.0030(11) -0.0131(11) -0.0040(10)
C9 0.1068(17) 0.0914(15) 0.1003(17) 0.0122(15) -0.0158(16) 0.0079(14)
C10 0.123(2) 0.0761(12) 0.1065(19) 0.0048(14) 0.0075(18) -0.0040(13)
C11 0.1052(18) 0.0948(17) 0.0980(17) -0.0148(15) -0.0013(16) -0.0240(14)
C12 0.0784(12) 0.0966(16) 0.0726(13) -0.0061(12) -0.0032(10) -0.0082(11)
C13 0.0997(17) 0.1157(19) 0.1034(19) -0.0004(16) -0.0145(16) 0.0336(15)

loop_
_atom_type_symbol
_atom_type_description
_atom_type_scat_dispersion_real
_atom_type_scat_dispersion_imag
_atom_type_scat_source
C C 0.0181 0.0091 'International Tables Vol C Tables 4.2.6.8 and 6.1.1.4'
H H 0.0000 0.0000 'International Tables Vol C Tables 4.2.6.8 and 6.1.1.4'
N N 0.0311 0.0180 'International Tables Vol C Tables 4.2.6.8 and 6.1.1.4'
O O 0.0492 0.0322 'International Tables Vol C Tables 4.2.6.8 and 6.1.1.4'

loop_
_geom_angle_atom_site_label_1
_geom_angle_atom_site_label_2
_geom_angle_atom_site_label_3
_geom_angle
_geom_angle_site_symmetry_1
_geom_angle_site_symmetry_3
_geom_angle_publ_flag
C4 O1 C13 118.9(2) . . ?
N2 N1 C1 114.71(16) . . ?
N1 N2 C7 113.90(16) . . ?
C2 C1 N1 115.90(18) . . ?
C2 C1 C6 119.2(2) . . ?
C6 C1 N1 124.91(17) . . ?
C1 C2 H2 119.7 . . ?
C1 C2 C3 120.54(19) . . ?
C3 C2 H2 119.7 . . ?
C2 C3 H3 120.2 . . ?
C4 C3 C2 119.62(18) . . ?
C4 C3 H3 120.2 . . ?
O1 C4 C3 125.02(18) . . ?
O1 C4 C5 115.15(18) . . ?
C3 C4 C5 119.83(19) . . ?
C4 C5 H5 119.8 . . ?
C6 C5 C4 120.41(19) . . ?
C6 C5 H5 119.8 . . ?
C1 C6 H6 119.8 . . ?
C5 C6 C1 120.39(18) . . ?
C5 C6 H6 119.8 . . ?
C8 C7 N2 115.75(17) . . ?
C8 C7 C12 119.4(2) . . ?
C12 C7 N2 124.81(19) . . ?
C7 C8 H8 119.8 . . ?
C7 C8 C9 120.3(2) . . ?
C9 C8 H8 119.8 . . ?
C8 C9 H9 119.9 . . ?
C10 C9 C8 120.1(3) . . ?
C10 C9 H9 119.9 . . ?
C9 C10 H10 120.2 . . ?
C9 C10 C11 119.7(2) . . ?
C11 C10 H10 120.2 . . ?
C10 C11 H11 119.7 . . ?
C12 C11 C10 120.6(3) . . ?
C12 C11 H11 119.7 . . ?
C7 C12 H12 120.1 . . ?
C11 C12 C7 119.8(2) . . ?
C11 C12 H12 120.1 . . ?
O1 C13 H13A 109.5 . . ?
O1 C13 H13B 109.5 . . ?
O1 C13 H13C 109.5 . . ?
H13A C13 H13B 109.5 . . ?
H13A C13 H13C 109.5 . . ?
H13B C13 H13C 109.5 . . ?

loop_
_geom_bond_atom_site_label_1
_geom_bond_atom_site_label_2
_geom_bond_distance
_geom_bond_site_symmetry_2
_geom_bond_publ_flag
O1 C4 1.363(2) . ?
O1 C13 1.398(3) . ?
N1 N2 1.230(2) . ?
N1 C1 1.422(2) . ?
N2 C7 1.433(2) . ?
C1 C2 1.381(3) . ?
C1 C6 1.394(3) . ?
C2 H2 0.9300 . ?
C2 C3 1.386(3) . ?
C3 H3 0.9300 . ?
C3 C4 1.382(3) . ?
C4 C5 1.388(3) . ?
C5 H5 0.9300 . ?
C5 C6 1.362(3) . ?
C6 H6 0.9300 . ?
C7 C8 1.374(3) . ?
C7 C12 1.387(3) . ?
C8 H8 0.9300 . ?
C8 C9 1.379(3) . ?
C9 H9 0.9300 . ?
C9 C10 1.370(4) . ?
C10 H10 0.9300 . ?
C10 C11 1.376(4) . ?
C11 H11 0.9300 . ?
C11 C12 1.372(4) . ?
C12 H12 0.9300 . ?
C13 H13A 0.9600 . ?
C13 H13B 0.9600 . ?
C13 H13C 0.9600 . ?

loop_
_geom_torsion_atom_site_label_1
_geom_torsion_atom_site_label_2
_geom_torsion_atom_site_label_3
_geom_torsion_atom_site_label_4
_geom_torsion
_geom_torsion_site_symmetry_1
_geom_torsion_site_symmetry_2
_geom_torsion_site_symmetry_3
_geom_torsion_site_symmetry_4
_geom_torsion_publ_flag
O1 C4 C5 C6 -179.6(2) . . . . ?
N1 N2 C7 C8 -178.66(18) . . . . ?
N1 N2 C7 C12 0.5(3) . . . . ?
N1 C1 C2 C3 179.91(19) . . . . ?
N1 C1 C6 C5 179.67(19) . . . . ?
N2 N1 C1 C2 176.08(18) . . . . ?
N2 N1 C1 C6 -4.7(3) . . . . ?
N2 C7 C8 C9 179.1(2) . . . . ?
N2 C7 C12 C11 -179.2(2) . . . . ?
C1 N1 N2 C7 178.69(15) . . . . ?
C1 C2 C3 C4 0.5(3) . . . . ?
C2 C1 C6 C5 -1.1(3) . . . . ?
C2 C3 C4 O1 179.2(2) . . . . ?
C2 C3 C4 C5 -1.2(3) . . . . ?
C3 C4 C5 C6 0.7(3) . . . . ?
C4 C5 C6 C1 0.4(3) . . . . ?
C6 C1 C2 C3 0.6(3) . . . . ?
C7 C8 C9 C10 0.3(4) . . . . ?
C8 C7 C12 C11 0.0(3) . . . . ?
C8 C9 C10 C11 -0.3(5) . . . . ?
C9 C10 C11 C12 0.1(5) . . . . ?
C10 C11 C12 C7 0.0(4) . . . . ?
C12 C7 C8 C9 -0.1(4) . . . . ?
C13 O1 C4 C3 8.6(3) . . . . ?
C13 O1 C4 C5 -171.1(2) . . . . ?
